data_7100790
loop_
_publ_author_name
'Peter Junk'
'Marcus L. Cole'
'Glen B. Deacon'
'Kristina Konstas'

_publ_section_title
;
Steric Engineering of C-F Activation with Lanthanoid
Formamidinates
;
_journal_name_full 'Chemical Communications'
_journal_paper_doi 10.1039/b419047e
_journal_year 2005
_chemical_formula_moiety 'C35 H44 F4 N2 O'
_chemical_formula_sum 'C35 H44 F4 N2 O'
_chemical_formula_weight 584.72
_chemical_melting_point 433
_chemical_name_common (DippForm(CH2)4O(o-HC6F4))
_space_group_IT_number 14
_symmetry_cell_setting monoclinic
_symmetry_space_group_name_Hall '-P 2yn'
_symmetry_space_group_name_H-M 'P 1 21/n 1'
_cell_angle_alpha 90.00
_cell_angle_beta 98.5310(10)
_cell_angle_gamma 90.00
_cell_formula_units_Z 4
_cell_length_a 10.6132(3)
_cell_length_b 20.4222(7)
_cell_length_c 14.8655(6)
_cell_measurement_temperature 123(2)
_cell_volume 3186.37(19)
_diffrn_ambient_temperature 123(2)
_exptl_crystal_density_diffrn 1.219
_cod_original_sg_symbol_H-M 'P 21/n'
_cod_database_code 7100790

loop_
_symmetry_equiv_pos_as_xyz
'x, y, z'
'-x+1/2, y+1/2, -z+1/2'
'-x, -y, -z'
'x-1/2, -y-1/2, z-1/2'

loop_
_atom_site_label
_atom_site_type_symbol
_atom_site_fract_x
_atom_site_fract_y
_atom_site_fract_z
_atom_site_U_iso_or_equiv
_atom_site_adp_type
_atom_site_occupancy
_atom_site_symmetry_multiplicity
_atom_site_calc_flag
_atom_site_refinement_flags
_atom_site_disorder_assembly
_atom_site_disorder_group
F1 F 0.45821(13) 0.15992(6) 0.09181(9) 0.0469(4) Uani 1 1 d . . .
F2 F 0.68691(13) 0.10424(8) 0.08252(10) 0.0582(4) Uani 1 1 d . . .
F3 F 0.71807(13) -0.02723(7) 0.09941(9) 0.0567(4) Uani 1 1 d . . .
F4 F 0.51785(14) -0.10327(6) 0.12928(9) 0.0501(4) Uani 1 1 d . . .
O1 O 0.25598(13) 0.08871(6) 0.11447(9) 0.0306(4) Uani 1 1 d . . .
N1 N -0.07185(15) 0.19666(7) -0.13958(10) 0.0198(4) Uani 1 1 d . . .
N2 N -0.14516(15) 0.10386(7) -0.22106(10) 0.0206(4) Uani 1 1 d . . .
C1 C -0.04774(19) 0.26591(8) -0.14334(12) 0.0204(4) Uani 1 1 d . . .
C2 C -0.14750(19) 0.30923(9) -0.13242(13) 0.0242(5) Uani 1 1 d . . .
C3 C -0.1246(2) 0.37617(9) -0.13805(13) 0.0301(5) Uani 1 1 d . . .
H3 H -0.1904 0.4064 -0.1309 0.036 Uiso 1 1 calc R . .
C4 C -0.0077(2) 0.39906(10) -0.15378(13) 0.0318(5) Uani 1 1 d . . .
H4 H 0.0062 0.4449 -0.1579 0.038 Uiso 1 1 calc R . .
C5 C 0.0894(2) 0.35588(9) -0.16358(13) 0.0290(5) Uani 1 1 d . . .
H5 H 0.1697 0.3724 -0.1739 0.035 Uiso 1 1 calc R . .
C6 C 0.07186(19) 0.28836(9) -0.15853(13) 0.0232(5) Uani 1 1 d . . .
C7 C -0.2779(2) 0.28548(10) -0.11744(14) 0.0295(5) Uani 1 1 d . . .
H7 H -0.2785 0.2366 -0.1220 0.035 Uiso 1 1 calc R . .
C8 C -0.3078(2) 0.30389(12) -0.02261(16) 0.0454(6) Uani 1 1 d . . .
H8A H -0.2426 0.2853 0.0240 0.068 Uiso 1 1 calc R . .
H8B H -0.3915 0.2864 -0.0148 0.068 Uiso 1 1 calc R . .
H8C H -0.3084 0.3517 -0.0165 0.068 Uiso 1 1 calc R . .
C9 C -0.3808(2) 0.31175(11) -0.19117(17) 0.0472(7) Uani 1 1 d . . .
H9A H -0.3851 0.3595 -0.1863 0.071 Uiso 1 1 calc R . .
H9B H -0.4633 0.2927 -0.1834 0.071 Uiso 1 1 calc R . .
H9C H -0.3601 0.2999 -0.2512 0.071 Uiso 1 1 calc R . .
C10 C 0.1824(2) 0.24324(10) -0.16920(14) 0.0298(5) Uani 1 1 d . . .
H10 H 0.1513 0.1971 -0.1676 0.036 Uiso 1 1 calc R . .
C11 C 0.2922(2) 0.25167(11) -0.09108(16) 0.0419(6) Uani 1 1 d . . .
H11A H 0.3235 0.2968 -0.0904 0.063 Uiso 1 1 calc R . .
H11B H 0.3614 0.2215 -0.0995 0.063 Uiso 1 1 calc R . .
H11C H 0.2622 0.2421 -0.0333 0.063 Uiso 1 1 calc R . .
C12 C 0.2287(2) 0.25399(11) -0.26132(15) 0.0435(6) Uani 1 1 d . . .
H12A H 0.1569 0.2488 -0.3105 0.065 Uiso 1 1 calc R . .
H12B H 0.2947 0.2218 -0.2688 0.065 Uiso 1 1 calc R . .
H12C H 0.2638 0.2982 -0.2634 0.065 Uiso 1 1 calc R . .
C13 C -0.17676(19) 0.07429(8) -0.30852(12) 0.0200(4) Uani 1 1 d . . .
C14 C -0.08582(18) 0.03166(8) -0.33804(13) 0.0208(4) Uani 1 1 d . . .
C15 C -0.1187(2) -0.00075(9) -0.42090(13) 0.0247(5) Uani 1 1 d . . .
H15 H -0.0591 -0.0297 -0.4417 0.030 Uiso 1 1 calc R . .
C16 C -0.2362(2) 0.00849(9) -0.47321(13) 0.0266(5) Uani 1 1 d . . .
H16 H -0.2567 -0.0138 -0.5296 0.032 Uiso 1 1 calc R . .
C17 C -0.3234(2) 0.04991(9) -0.44365(13) 0.0263(5) Uani 1 1 d . . .
H17 H -0.4041 0.0557 -0.4800 0.032 Uiso 1 1 calc R . .
C18 C -0.29626(19) 0.08393(8) -0.36108(12) 0.0210(4) Uani 1 1 d . . .
C19 C 0.04657(19) 0.02627(9) -0.28407(13) 0.0248(5) Uani 1 1 d . . .
H19 H 0.0385 0.0328 -0.2185 0.030 Uiso 1 1 calc R . .
C20 C 0.1115(2) -0.03977(9) -0.29224(15) 0.0320(5) Uani 1 1 d . . .
H20A H 0.0586 -0.0747 -0.2724 0.048 Uiso 1 1 calc R . .
H20B H 0.1950 -0.0398 -0.2538 0.048 Uiso 1 1 calc R . .
H20C H 0.1227 -0.0472 -0.3557 0.048 Uiso 1 1 calc R . .
C21 C 0.1301(2) 0.08159(10) -0.31157(15) 0.0328(5) Uani 1 1 d . . .
H21A H 0.1404 0.0764 -0.3756 0.049 Uiso 1 1 calc R . .
H21B H 0.2139 0.0800 -0.2736 0.049 Uiso 1 1 calc R . .
H21C H 0.0896 0.1238 -0.3031 0.049 Uiso 1 1 calc R . .
C22 C -0.3944(2) 0.13116(9) -0.33391(13) 0.0254(5) Uani 1 1 d . . .
H22 H -0.3698 0.1420 -0.2680 0.031 Uiso 1 1 calc R . .
C23 C -0.5293(2) 0.10277(10) -0.34685(15) 0.0330(5) Uani 1 1 d . . .
H23A H -0.5594 0.0968 -0.4119 0.050 Uiso 1 1 calc R . .
H23B H -0.5863 0.1329 -0.3211 0.050 Uiso 1 1 calc R . .
H23C H -0.5286 0.0604 -0.3158 0.050 Uiso 1 1 calc R . .
C24 C -0.3943(2) 0.19507(9) -0.38877(15) 0.0371(6) Uani 1 1 d . . .
H24A H -0.3107 0.2161 -0.3750 0.056 Uiso 1 1 calc R . .
H24B H -0.4600 0.2246 -0.3723 0.056 Uiso 1 1 calc R . .
H24C H -0.4121 0.1852 -0.4539 0.056 Uiso 1 1 calc R . .
C25 C -0.10845(18) 0.16349(9) -0.21825(12) 0.0196(4) Uani 1 1 d . . .
H25 H -0.1067 0.1858 -0.2741 0.023 Uiso 1 1 calc R . .
C26 C -0.07875(19) 0.16492(9) -0.05153(12) 0.0232(5) Uani 1 1 d . . .
H26A H -0.1563 0.1374 -0.0573 0.028 Uiso 1 1 calc R . .
H26B H -0.0868 0.1991 -0.0055 0.028 Uiso 1 1 calc R . .
C27 C 0.03658(19) 0.12262(9) -0.01826(13) 0.0259(5) Uani 1 1 d . . .
H27A H 0.1148 0.1493 -0.0160 0.031 Uiso 1 1 calc R . .
H27B H 0.0415 0.0865 -0.0620 0.031 Uiso 1 1 calc R . .
C28 C 0.0307(2) 0.09405(9) 0.07551(13) 0.0275(5) Uani 1 1 d . . .
H28A H 0.0291 0.1303 0.1195 0.033 Uiso 1 1 calc R . .
H28B H -0.0495 0.0690 0.0737 0.033 Uiso 1 1 calc R . .
C29 C 0.14150(19) 0.04972(9) 0.10815(14) 0.0290(5) Uani 1 1 d . . .
H29A H 0.1325 0.0311 0.1684 0.035 Uiso 1 1 calc R . .
H29B H 0.1450 0.0132 0.0648 0.035 Uiso 1 1 calc R . .
C30 C 0.3677(2) 0.05627(10) 0.11551(13) 0.0277(5) Uani 1 1 d . . .
C31 C 0.4712(2) 0.09435(10) 0.10221(14) 0.0323(5) Uani 1 1 d . . .
C32 C 0.5879(2) 0.06672(12) 0.09817(15) 0.0389(6) Uani 1 1 d . . .
C33 C 0.6037(2) -0.00021(13) 0.10689(14) 0.0397(6) Uani 1 1 d . . .
C34 C 0.5022(2) -0.03765(11) 0.12192(14) 0.0349(6) Uani 1 1 d . . .
C35 C 0.3840(2) -0.01079(10) 0.12702(13) 0.0314(5) Uani 1 1 d . . .
H35 H 0.3150 -0.0377 0.1382 0.038 Uiso 1 1 calc R . .

loop_
_atom_site_aniso_label
_atom_site_aniso_U_11
_atom_site_aniso_U_22
_atom_site_aniso_U_33
_atom_site_aniso_U_23
_atom_site_aniso_U_13
_atom_site_aniso_U_12
F1 0.0403(9) 0.0456(8) 0.0531(9) 0.0083(6) 0.0017(7) -0.0103(6)
F2 0.0317(9) 0.0891(11) 0.0543(9) 0.0023(8) 0.0083(7) -0.0126(8)
F3 0.0340(9) 0.0982(12) 0.0378(8) -0.0063(7) 0.0046(6) 0.0231(8)
F4 0.0617(10) 0.0479(8) 0.0408(8) 0.0021(6) 0.0079(7) 0.0234(7)
O1 0.0257(9) 0.0316(8) 0.0335(8) 0.0035(6) 0.0009(7) -0.0004(6)
N1 0.0256(10) 0.0170(8) 0.0168(8) 0.0003(6) 0.0030(7) -0.0001(7)
N2 0.0217(10) 0.0218(9) 0.0180(9) -0.0024(7) 0.0020(7) 0.0011(7)
C1 0.0250(12) 0.0193(10) 0.0160(10) -0.0017(8) 0.0002(8) 0.0008(9)
C2 0.0273(13) 0.0248(11) 0.0194(10) -0.0031(8) 0.0002(9) 0.0018(9)
C3 0.0373(15) 0.0239(11) 0.0277(12) -0.0040(9) 0.0007(10) 0.0079(10)
C4 0.0482(16) 0.0208(11) 0.0253(12) -0.0009(9) 0.0020(11) -0.0029(10)
C5 0.0372(14) 0.0252(11) 0.0251(11) -0.0023(9) 0.0062(10) -0.0067(10)
C6 0.0277(13) 0.0235(10) 0.0179(10) -0.0023(8) 0.0023(9) -0.0005(9)
C7 0.0279(14) 0.0284(11) 0.0321(12) -0.0040(9) 0.0040(10) 0.0065(9)
C8 0.0397(16) 0.0615(16) 0.0373(14) -0.0048(12) 0.0136(12) -0.0010(12)
C9 0.0343(15) 0.0562(15) 0.0486(15) -0.0004(12) -0.0027(12) 0.0086(12)
C10 0.0300(13) 0.0288(11) 0.0323(12) -0.0015(9) 0.0100(10) -0.0008(9)
C11 0.0288(14) 0.0496(15) 0.0479(15) -0.0027(11) 0.0078(11) 0.0019(11)
C12 0.0510(17) 0.0411(13) 0.0440(14) -0.0031(11) 0.0256(12) -0.0002(11)
C13 0.0264(12) 0.0179(10) 0.0164(10) 0.0004(8) 0.0052(9) -0.0046(8)
C14 0.0233(12) 0.0197(10) 0.0205(10) 0.0022(8) 0.0073(9) -0.0031(8)
C15 0.0271(13) 0.0241(10) 0.0248(11) -0.0020(8) 0.0100(9) -0.0020(9)
C16 0.0328(13) 0.0291(11) 0.0189(10) -0.0062(8) 0.0063(10) -0.0045(9)
C17 0.0287(13) 0.0284(11) 0.0208(11) 0.0008(8) 0.0007(9) -0.0003(9)
C18 0.0251(12) 0.0192(10) 0.0191(10) 0.0030(8) 0.0040(9) -0.0003(8)
C19 0.0234(12) 0.0295(11) 0.0227(11) -0.0024(8) 0.0072(9) -0.0017(9)
C20 0.0273(13) 0.0332(12) 0.0353(13) -0.0028(9) 0.0044(10) 0.0005(10)
C21 0.0273(13) 0.0340(12) 0.0390(13) -0.0052(10) 0.0107(10) -0.0032(10)
C22 0.0280(13) 0.0252(10) 0.0218(10) -0.0001(8) -0.0004(9) 0.0027(9)
C23 0.0282(13) 0.0340(12) 0.0365(13) -0.0032(10) 0.0035(10) 0.0039(10)
C24 0.0405(15) 0.0288(12) 0.0408(14) 0.0038(10) 0.0016(11) 0.0064(10)
C25 0.0172(11) 0.0250(11) 0.0164(10) 0.0004(8) 0.0019(8) 0.0032(8)
C26 0.0284(12) 0.0244(10) 0.0173(10) 0.0006(8) 0.0054(9) 0.0016(8)
C27 0.0254(13) 0.0318(11) 0.0207(11) 0.0028(9) 0.0044(9) 0.0006(9)
C28 0.0285(13) 0.0299(11) 0.0241(11) 0.0050(9) 0.0043(9) -0.0016(9)
C29 0.0259(13) 0.0320(11) 0.0284(12) 0.0078(9) 0.0018(9) -0.0030(9)
C30 0.0241(13) 0.0381(13) 0.0200(11) 0.0032(9) 0.0000(9) 0.0007(10)
C31 0.0318(15) 0.0386(13) 0.0247(12) 0.0024(9) -0.0020(10) -0.0030(10)
C32 0.0244(15) 0.0637(17) 0.0283(13) 0.0006(11) 0.0029(10) -0.0067(12)
C33 0.0260(14) 0.0697(17) 0.0222(12) -0.0029(11) -0.0001(10) 0.0124(13)
C34 0.0427(16) 0.0400(13) 0.0211(11) 0.0016(9) 0.0014(10) 0.0119(12)
C35 0.0319(14) 0.0391(13) 0.0229(11) 0.0045(9) 0.0029(10) 0.0047(10)

loop_
_geom_bond_atom_site_label_1
_geom_bond_atom_site_label_2
_geom_bond_distance
_geom_bond_site_symmetry_2
_geom_bond_publ_flag
F1 C31 1.353(2) . ?
F2 C32 1.349(3) . ?
F3 C33 1.352(3) . ?
F4 C34 1.353(2) . ?
O1 C30 1.357(2) . ?
O1 C29 1.444(2) . ?
N1 C25 1.358(2) . ?
N1 C1 1.440(2) . ?
N1 C26 1.472(2) . ?
N2 C25 1.277(2) . ?
N2 C13 1.428(2) . ?
C1 C6 1.399(3) . ?
C1 C2 1.408(3) . ?
C2 C3 1.393(3) . ?
C2 C7 1.514(3) . ?
C3 C4 1.378(3) . ?
C4 C5 1.381(3) . ?
C5 C6 1.395(3) . ?
C6 C10 1.519(3) . ?
C7 C9 1.525(3) . ?
C7 C8 1.537(3) . ?
C10 C11 1.528(3) . ?
C10 C12 1.537(3) . ?
C13 C18 1.401(3) . ?
C13 C14 1.417(3) . ?
C14 C15 1.396(3) . ?
C14 C19 1.515(3) . ?
C15 C16 1.381(3) . ?
C16 C17 1.373(3) . ?
C17 C18 1.403(3) . ?
C18 C22 1.518(3) . ?
C19 C20 1.528(3) . ?
C19 C21 1.529(3) . ?
C22 C23 1.530(3) . ?
C22 C24 1.539(3) . ?
C26 C27 1.520(3) . ?
C27 C28 1.521(3) . ?
C28 C29 1.506(3) . ?
C30 C31 1.383(3) . ?
C30 C35 1.388(3) . ?
C31 C32 1.370(3) . ?
C32 C33 1.381(3) . ?
C33 C34 1.367(3) . ?
C34 C35 1.381(3) . ?

loop_
_cod_related_entry_id
_cod_related_entry_database
_cod_related_entry_code
1 ChemSpider 21198599
